data_2218706
loop_
_publ_author_name
'Thiam, Elhadj Ibrahima'
'Tamboura, Farba'
'Gaye, Mohamed'
'Sall, Abdou Salam'
'Barry, Aliou Hamady'

_publ_section_title
Bis(2-benzamidobenzimidazolato-\k^2^<i>N</i>^1^,<i>O</i>)(<i>N</i>,<i>N</i>-dimethylformamide-\k<i>O</i>)copper(II)
_journal_coeditor_code HB2739
_journal_issue 7
_journal_name_full 'Acta Crystallographica Section E'
_journal_page_first m876
_journal_paper_doi 10.1107/S1600536808016383
_journal_volume 64
_journal_year 2008
_chemical_formula_iupac '[Cu (C14 H10 N3 O)2 (C3 H7 N O)]'
_chemical_formula_moiety 'C31 H27 Cu N7 O3'
_chemical_formula_sum 'C31 H27 Cu N7 O3'
_chemical_formula_weight 609.14
_chemical_name_systematic Bis(2-benzamidobenzimidazolato-\k^2^N^1^,O)(N,N-dimethylformamide-\kO)copper(II)
_space_group_IT_number 14
_symmetry_cell_setting monoclinic
_symmetry_space_group_name_Hall '-P 2ybc'
_symmetry_space_group_name_H-M 'P 1 21/c 1'
_atom_sites_solution_hydrogens geom
_atom_sites_solution_primary direct
_atom_sites_solution_secondary difmap
_audit_creation_method SHELXL97
_cell_angle_alpha 90.00
_cell_angle_beta 106.427(2)
_cell_angle_gamma 90.00
_cell_formula_units_Z 4
_cell_length_a 9.8798(2)
_cell_length_b 23.3089(9)
_cell_length_c 12.0765(4)
_cell_measurement_reflns_used 19475
_cell_measurement_temperature 173(2)
_cell_measurement_theta_max 30.03
_cell_measurement_theta_min 1.00
_cell_volume 2667.54(15)
_computing_cell_refinement 'DENZO (Nonius, 1998)'
_computing_data_collection 'COLLECT (Nonius, 1998)'
_computing_data_reduction 'DENZO (Nonius, 1998)'
_computing_molecular_graphics 'PLATON (Spek, 2003)'
_computing_publication_material 'SHELXL97 (Sheldrick, 2008)'
_computing_structure_refinement 'SHELXL97 (Sheldrick, 2008)'
_computing_structure_solution 'SHELXS97 (Sheldrick, 2008)'
_diffrn_ambient_temperature 173(2)
_diffrn_measured_fraction_theta_full 0.992
_diffrn_measured_fraction_theta_max 0.992
_diffrn_measurement_device_type 'Nonius KappaCCD'
_diffrn_measurement_method '\w and \f'
_diffrn_radiation_monochromator graphite
_diffrn_radiation_source 'fine-focus sealed tube'
_diffrn_radiation_type MoK\a
_diffrn_radiation_wavelength 0.71073
_diffrn_reflns_av_R_equivalents 0.0572
_diffrn_reflns_av_sigmaI/netI 0.0741
_diffrn_reflns_limit_h_max 13
_diffrn_reflns_limit_h_min -10
_diffrn_reflns_limit_k_max 32
_diffrn_reflns_limit_k_min -30
_diffrn_reflns_limit_l_max 14
_diffrn_reflns_limit_l_min -17
_diffrn_reflns_number 22936
_diffrn_reflns_theta_full 30.05
_diffrn_reflns_theta_max 30.05
_diffrn_reflns_theta_min 1.75
_diffrn_standards_decay_% 0
_exptl_absorpt_coefficient_mu 0.868
_exptl_absorpt_correction_type none
_exptl_crystal_colour yellow
_exptl_crystal_density_diffrn 1.517
_exptl_crystal_density_method 'not measured'
_exptl_crystal_description prism
_exptl_crystal_F_000 1260
_exptl_crystal_size_max 0.15
_exptl_crystal_size_mid 0.10
_exptl_crystal_size_min 0.07
_refine_diff_density_max 0.791
_refine_diff_density_min -0.912
_refine_ls_extinction_method none
_refine_ls_goodness_of_fit_ref 1.100
_refine_ls_hydrogen_treatment constr
_refine_ls_matrix_type full
_refine_ls_number_parameters 379
_refine_ls_number_reflns 7739
_refine_ls_number_restraints 0
_refine_ls_restrained_S_all 1.100
_refine_ls_R_factor_all 0.0909
_refine_ls_R_factor_gt 0.0514
_refine_ls_shift/su_max 0.010
_refine_ls_shift/su_mean 0.001
_refine_ls_structure_factor_coef Fsqd
_refine_ls_weighting_details 'calc w = 1/[\s^2^(Fo^2^)+(0.0937P)^2^+0.2242P] where P=(Fo^2^+2Fc^2^)/3'
_refine_ls_weighting_scheme calc
_refine_ls_wR_factor_gt 0.1437
_refine_ls_wR_factor_ref 0.1765
_reflns_number_gt 5179
_reflns_number_total 7739
_reflns_threshold_expression I>2\s(I)
_cod_data_source_file hb2739.cif
_cod_data_source_block I
_cod_original_sg_symbol_H-M 'P 21/c'
_cod_database_code 2218706
_cod_database_fobs_code 2218706

loop_
_symmetry_equiv_pos_as_xyz
'x, y, z'
'-x, y+1/2, -z+1/2'
'-x, -y, -z'
'x, -y-1/2, z-1/2'

loop_
_atom_site_type_symbol
_atom_site_label
_atom_site_fract_x
_atom_site_fract_y
_atom_site_fract_z
_atom_site_U_iso_or_equiv
_atom_site_adp_type
_atom_site_calc_flag
_atom_site_occupancy
Cu Cu1 0.77484(3) 0.102988(16) 0.57415(3) 0.01523(12) Uani d 1
O O1 0.6207(2) 0.08799(10) 0.43630(17) 0.0206(5) Uani d 1
O O2 0.91496(19) 0.14195(10) 0.69308(17) 0.0181(5) Uani d 1
O O3 0.6892(3) 0.22000(12) 0.5355(2) 0.0363(6) Uani d 1
N N1 0.4257(2) 0.10498(11) 0.5051(2) 0.0161(5) Uani d 1
H H1N 0.3343 0.1116 0.4861 0.019 Uiso calc 1
N N2 0.6414(2) 0.09987(11) 0.6666(2) 0.0154(5) Uani d 1
N N3 0.4298(2) 0.10461(11) 0.7000(2) 0.0162(5) Uani d 1
N N4 1.1195(2) 0.13381(12) 0.63379(19) 0.0150(5) Uani d 1
H H4N 1.2098 0.1423 0.6492 0.018 Uiso calc 1
N N5 0.9199(2) 0.08316(11) 0.5005(2) 0.0141(5) Uani d 1
N N6 1.1322(2) 0.08448(11) 0.4679(2) 0.0146(5) Uani d 1
N N7 0.7081(3) 0.27521(13) 0.6965(2) 0.0235(6) Uani d 1
C C1 0.4175(3) 0.05701(15) 0.2221(3) 0.0202(6) Uani d 1
H H1 0.4952 0.0313 0.2434 0.024 Uiso calc 1
C C2 0.3263(3) 0.05531(16) 0.1114(3) 0.0238(7) Uani d 1
H H2 0.3383 0.0269 0.0586 0.029 Uiso calc 1
C C3 0.2177(3) 0.09480(16) 0.0773(3) 0.0253(7) Uani d 1
H H3 0.1580 0.0947 0.0003 0.030 Uiso calc 1
C C4 0.1968(3) 0.13468(15) 0.1570(3) 0.0238(7) Uani d 1
H H4 0.1228 0.1620 0.1337 0.029 Uiso calc 1
C C5 0.2822(3) 0.13498(14) 0.2692(3) 0.0199(6) Uani d 1
H H5 0.2642 0.1612 0.3235 0.024 Uiso calc 1
C C6 0.3954(3) 0.09662(14) 0.3029(2) 0.0174(6) Uani d 1
C C7 0.4893(3) 0.09693(13) 0.4238(3) 0.0169(6) Uani d 1
C C8 0.5014(3) 0.10310(13) 0.6188(2) 0.0152(6) Uani d 1
C C9 0.6610(3) 0.09950(13) 0.7858(2) 0.0163(6) Uani d 1
C C10 0.7839(3) 0.09685(14) 0.8780(3) 0.0186(6) Uani d 1
H H10 0.8742 0.0958 0.8647 0.022 Uiso calc 1
C C11 0.7707(3) 0.09584(15) 0.9890(3) 0.0215(7) Uani d 1
H H11 0.8532 0.0938 1.0527 0.026 Uiso calc 1
C C12 0.6375(3) 0.09771(15) 1.0095(3) 0.0221(7) Uani d 1
H H12 0.6318 0.0967 1.0867 0.026 Uiso calc 1
C C13 0.5140(3) 0.10102(14) 0.9190(3) 0.0196(6) Uani d 1
H H13 0.4238 0.1026 0.9325 0.023 Uiso calc 1
C C14 0.5289(3) 0.10195(13) 0.8074(2) 0.0172(6) Uani d 1
C C15 1.0370(3) 0.21264(15) 0.8703(3) 0.0196(6) Uani d 1
H H15 0.9393 0.2039 0.8530 0.024 Uiso calc 1
C C16 1.0996(3) 0.24783(15) 0.9635(3) 0.0211(7) Uani d 1
H H16 1.0440 0.2642 1.0080 0.025 Uiso calc 1
C C17 1.2437(3) 0.25913(14) 0.9917(3) 0.0215(6) Uani d 1
H H17 1.2873 0.2818 1.0575 0.026 Uiso calc 1
C C18 1.3231(3) 0.23727(14) 0.9238(3) 0.0210(6) Uani d 1
H H18 1.4213 0.2453 0.9426 0.025 Uiso calc 1
C C19 1.2601(3) 0.20368(14) 0.8286(2) 0.0178(6) Uani d 1
H H19 1.3150 0.1899 0.7810 0.021 Uiso calc 1
C C20 1.1171(3) 0.18985(13) 0.8016(2) 0.0150(6) Uani d 1
C C21 1.0449(3) 0.15228(13) 0.7022(2) 0.0143(6) Uani d 1
C C22 1.0554(3) 0.10161(13) 0.5393(2) 0.0133(5) Uani d 1
C C23 0.9131(3) 0.05093(13) 0.4014(2) 0.0139(6) Uani d 1
C C24 0.8023(3) 0.02016(14) 0.3286(2) 0.0177(6) Uani d 1
H H24 0.7131 0.0180 0.3437 0.021 Uiso calc 1
C C25 0.8257(3) -0.00729(14) 0.2333(2) 0.0181(6) Uani d 1
H H25 0.7513 -0.0281 0.1818 0.022 Uiso calc 1
C C26 0.9578(3) -0.00452(14) 0.2126(2) 0.0191(6) Uani d 1
H H26 0.9704 -0.0228 0.1460 0.023 Uiso calc 1
C C27 1.0707(3) 0.02399(14) 0.2862(2) 0.0170(6) Uani d 1
H H27 1.1610 0.0246 0.2729 0.020 Uiso calc 1
C C28 1.0456(3) 0.05168(13) 0.3806(2) 0.0148(6) Uani d 1
C C29 0.7481(4) 0.25614(16) 0.6062(3) 0.0286(8) Uani d 1
H H29 0.8317 0.2725 0.5958 0.034 Uiso calc 1
C C30 0.7822(4) 0.31968(18) 0.7732(3) 0.0342(8) Uani d 1
H H30A 0.7344 0.3270 0.8327 0.051 Uiso calc 1
H H30B 0.7830 0.3549 0.7291 0.051 Uiso calc 1
H H30C 0.8794 0.3073 0.8098 0.051 Uiso calc 1
C C31 0.5809(4) 0.25256(18) 0.7197(3) 0.0361(9) Uani d 1
H H31A 0.5680 0.2709 0.7890 0.054 Uiso calc 1
H H31B 0.5905 0.2110 0.7318 0.054 Uiso calc 1
H H31C 0.4989 0.2606 0.6537 0.054 Uiso calc 1

loop_
_atom_site_aniso_label
_atom_site_aniso_U_11
_atom_site_aniso_U_22
_atom_site_aniso_U_33
_atom_site_aniso_U_12
_atom_site_aniso_U_13
_atom_site_aniso_U_23
Cu1 0.00960(17) 0.0223(2) 0.01411(18) -0.00114(14) 0.00387(12) -0.00258(15)
O1 0.0123(9) 0.0329(14) 0.0159(10) -0.0003(9) 0.0030(7) -0.0047(9)
O2 0.0118(9) 0.0254(13) 0.0177(10) -0.0017(8) 0.0049(7) -0.0069(9)
O3 0.0461(15) 0.0335(16) 0.0240(12) 0.0045(12) 0.0010(11) -0.0073(11)
N1 0.0095(10) 0.0239(15) 0.0144(11) -0.0015(10) 0.0028(8) -0.0032(10)
N2 0.0103(10) 0.0214(14) 0.0145(11) -0.0016(9) 0.0035(8) 0.0006(10)
N3 0.0125(10) 0.0237(14) 0.0132(11) -0.0018(10) 0.0047(9) -0.0012(10)
N4 0.0099(10) 0.0215(14) 0.0138(11) -0.0033(10) 0.0037(8) -0.0010(10)
N5 0.0103(10) 0.0179(13) 0.0136(11) -0.0013(9) 0.0023(8) -0.0021(10)
N6 0.0114(10) 0.0190(13) 0.0138(11) -0.0018(10) 0.0044(8) -0.0025(10)
N7 0.0246(13) 0.0234(15) 0.0213(13) 0.0027(11) 0.0047(10) -0.0019(11)
C1 0.0154(13) 0.0276(18) 0.0188(14) -0.0016(12) 0.0068(11) -0.0036(13)
C2 0.0219(15) 0.035(2) 0.0152(14) -0.0058(14) 0.0063(11) -0.0056(14)
C3 0.0262(16) 0.034(2) 0.0143(14) -0.0059(14) 0.0030(12) 0.0001(13)
C4 0.0238(15) 0.0237(19) 0.0217(15) 0.0021(13) 0.0026(12) 0.0045(13)
C5 0.0202(14) 0.0213(18) 0.0174(14) -0.0011(12) 0.0042(11) 0.0004(12)
C6 0.0135(12) 0.0231(17) 0.0153(13) -0.0034(11) 0.0038(10) -0.0015(12)
C7 0.0118(12) 0.0208(17) 0.0188(14) -0.0013(11) 0.0052(10) -0.0005(12)
C8 0.0128(12) 0.0182(15) 0.0154(13) -0.0015(11) 0.0054(10) -0.0001(12)
C9 0.0159(13) 0.0178(16) 0.0159(13) -0.0009(11) 0.0056(10) -0.0009(12)
C10 0.0133(13) 0.0220(17) 0.0196(14) 0.0027(11) 0.0031(10) 0.0004(12)
C11 0.0187(14) 0.0282(19) 0.0151(14) 0.0018(12) 0.0008(11) 0.0015(12)
C12 0.0217(15) 0.0285(19) 0.0165(14) -0.0005(13) 0.0062(11) 0.0000(13)
C13 0.0178(13) 0.0252(17) 0.0174(14) -0.0012(12) 0.0078(11) -0.0002(13)
C14 0.0147(13) 0.0189(16) 0.0167(13) -0.0017(11) 0.0025(10) -0.0001(12)
C15 0.0163(13) 0.0233(17) 0.0193(14) -0.0008(12) 0.0052(11) -0.0024(13)
C16 0.0244(15) 0.0222(17) 0.0179(14) -0.0001(13) 0.0077(11) -0.0044(13)
C17 0.0272(15) 0.0188(17) 0.0164(14) -0.0041(13) 0.0028(12) -0.0037(12)
C18 0.0169(13) 0.0204(17) 0.0226(15) -0.0024(12) 0.0008(11) -0.0021(13)
C19 0.0143(13) 0.0194(16) 0.0186(14) 0.0016(11) 0.0028(10) -0.0010(12)
C20 0.0155(12) 0.0156(15) 0.0138(13) -0.0010(11) 0.0038(10) 0.0004(11)
C21 0.0139(12) 0.0137(15) 0.0145(13) 0.0017(11) 0.0028(10) 0.0004(11)
C22 0.0117(12) 0.0154(15) 0.0130(12) 0.0013(11) 0.0037(9) 0.0006(11)
C23 0.0110(12) 0.0169(15) 0.0140(13) 0.0014(11) 0.0037(10) -0.0002(11)
C24 0.0146(13) 0.0199(16) 0.0174(14) -0.0011(11) 0.0025(10) -0.0034(12)
C25 0.0168(13) 0.0177(16) 0.0176(14) -0.0020(12) 0.0014(10) -0.0036(12)
C26 0.0249(15) 0.0189(16) 0.0134(13) 0.0010(12) 0.0054(11) -0.0009(12)
C27 0.0168(13) 0.0188(16) 0.0167(13) 0.0003(11) 0.0069(10) -0.0003(12)
C28 0.0125(12) 0.0165(15) 0.0144(13) -0.0011(11) 0.0020(10) 0.0019(11)
C29 0.0312(17) 0.031(2) 0.0234(16) 0.0061(15) 0.0072(13) 0.0029(15)
C30 0.0370(19) 0.030(2) 0.0317(19) 0.0006(16) 0.0035(15) -0.0049(16)
C31 0.0349(19) 0.039(2) 0.036(2) -0.0051(17) 0.0118(15) -0.0035(18)

loop_
_atom_type_symbol
_atom_type_description
_atom_type_scat_dispersion_real
_atom_type_scat_dispersion_imag
_atom_type_scat_source
C C 0.0033 0.0016 'International Tables Vol C Tables 4.2.6.8 and 6.1.1.4'
H H 0.0000 0.0000 'International Tables Vol C Tables 4.2.6.8 and 6.1.1.4'
N N 0.0061 0.0033 'International Tables Vol C Tables 4.2.6.8 and 6.1.1.4'
O O 0.0106 0.0060 'International Tables Vol C Tables 4.2.6.8 and 6.1.1.4'
Cu Cu 0.3201 1.2651 'International Tables Vol C Tables 4.2.6.8 and 6.1.1.4'

loop_
_geom_angle_atom_site_label_1
_geom_angle_atom_site_label_2
_geom_angle_atom_site_label_3
_geom_angle
_geom_angle_publ_flag
O2 Cu1 O1 162.00(10) n
O2 Cu1 N5 89.19(9) n
O1 Cu1 N5 93.79(9) n
O2 Cu1 N2 92.89(9) n
O1 Cu1 N2 89.46(9) n
N5 Cu1 N2 162.91(11) n
O3 Cu1 O1 84.70(9) n
O3 Cu1 O2 77.75(8) n
O3 Cu1 N2 84.97(9) n
O3 Cu1 N5 112.03(10) n
C7 O1 Cu1 126.5(2) ?
C21 O2 Cu1 130.33(18) ?
C7 N1 C8 120.2(2) ?
C7 N1 H1N 119.9 ?
C8 N1 H1N 119.9 ?
C8 N2 C9 105.7(2) ?
C8 N2 Cu1 122.08(19) ?
C9 N2 Cu1 131.98(18) ?
C8 N3 C14 107.3(2) ?
C21 N4 C22 119.5(2) ?
C21 N4 H4N 120.3 ?
C22 N4 H4N 120.3 ?
C22 N5 C23 105.7(2) ?
C22 N5 Cu1 123.32(19) ?
C23 N5 Cu1 130.99(18) ?
C22 N6 C28 108.0(2) ?
C29 N7 C30 123.3(3) ?
C29 N7 C31 120.3(3) ?
C30 N7 C31 116.3(3) ?
C2 C1 C6 120.2(3) ?
C2 C1 H1 119.9 ?
C6 C1 H1 119.9 ?
C3 C2 C1 120.4(3) ?
C3 C2 H2 119.8 ?
C1 C2 H2 119.8 ?
C2 C3 C4 119.4(3) ?
C2 C3 H3 120.3 ?
C4 C3 H3 120.3 ?
C5 C4 C3 120.8(3) ?
C5 C4 H4 119.6 ?
C3 C4 H4 119.6 ?
C4 C5 C6 120.0(3) ?
C4 C5 H5 120.0 ?
C6 C5 H5 120.0 ?
C5 C6 C1 119.1(3) ?
C5 C6 C7 120.4(3) ?
C1 C6 C7 120.5(3) ?
O1 C7 N1 127.9(3) ?
O1 C7 C6 116.3(3) ?
N1 C7 C6 115.7(2) ?
N2 C8 N3 111.9(2) ?
N2 C8 N1 129.8(3) ?
N3 C8 N1 118.3(2) ?
C10 C9 N2 131.1(3) ?
C10 C9 C14 119.9(3) ?
N2 C9 C14 109.0(2) ?
C11 C10 C9 118.3(3) ?
C11 C10 H10 120.9 ?
C9 C10 H10 120.9 ?
C10 C11 C12 121.2(3) ?
C10 C11 H11 119.4 ?
C12 C11 H11 119.4 ?
C13 C12 C11 121.4(3) ?
C13 C12 H12 119.3 ?
C11 C12 H12 119.3 ?
C12 C13 C14 116.7(3) ?
C12 C13 H13 121.6 ?
C14 C13 H13 121.6 ?
N3 C14 C13 131.5(3) ?
N3 C14 C9 106.1(2) ?
C13 C14 C9 122.4(3) ?
C16 C15 C20 120.4(3) ?
C16 C15 H15 119.8 ?
C20 C15 H15 119.8 ?
C15 C16 C17 120.0(3) ?
C15 C16 H16 120.0 ?
C17 C16 H16 120.0 ?
C18 C17 C16 119.9(3) ?
C18 C17 H17 120.1 ?
C16 C17 H17 120.1 ?
C17 C18 C19 120.2(3) ?
C17 C18 H18 119.9 ?
C19 C18 H18 119.9 ?
C18 C19 C20 120.8(3) ?
C18 C19 H19 119.6 ?
C20 C19 H19 119.6 ?
C19 C20 C15 118.6(3) ?
C19 C20 C21 123.0(3) ?
C15 C20 C21 118.5(2) ?
O2 C21 N4 127.3(3) ?
O2 C21 C20 114.7(2) ?
N4 C21 C20 118.0(2) ?
N5 C22 N6 111.1(2) ?
N5 C22 N4 130.0(2) ?
N6 C22 N4 118.8(2) ?
C24 C23 N5 130.9(2) ?
C24 C23 C28 120.1(3) ?
N5 C23 C28 109.0(2) ?
C25 C24 C23 118.2(3) ?
C25 C24 H24 120.9 ?
C23 C24 H24 120.9 ?
C24 C25 C26 120.5(3) ?
C24 C25 H25 119.7 ?
C26 C25 H25 119.7 ?
C27 C26 C25 122.1(3) ?
C27 C26 H26 118.9 ?
C25 C26 H26 118.9 ?
C26 C27 C28 116.7(3) ?
C26 C27 H27 121.6 ?
C28 C27 H27 121.6 ?
N6 C28 C27 131.6(2) ?
N6 C28 C23 106.2(2) ?
C27 C28 C23 122.2(3) ?
O3 C29 N7 127.4(3) ?
O3 C29 H29 116.3 ?
N7 C29 H29 116.3 ?
N7 C30 H30A 109.5 ?
N7 C30 H30B 109.5 ?
H30A C30 H30B 109.5 ?
N7 C30 H30C 109.5 ?
H30A C30 H30C 109.5 ?
H30B C30 H30C 109.5 ?
N7 C31 H31A 109.5 ?
N7 C31 H31B 109.5 ?
H31A C31 H31B 109.5 ?
N7 C31 H31C 109.5 ?
H31A C31 H31C 109.5 ?
H31B C31 H31C 109.5 ?

loop_
_geom_bond_atom_site_label_1
_geom_bond_atom_site_label_2
_geom_bond_distance
_geom_bond_publ_flag
Cu1 O2 1.918(2) y
Cu1 O1 1.944(2) y
Cu1 N5 1.945(2) y
Cu1 N2 1.956(2) y
Cu1 O3 2.855(3) y
O1 C7 1.281(3) ?
O2 C21 1.280(3) ?
O3 C29 1.223(4) ?
N1 C7 1.321(4) ?
N1 C8 1.365(4) ?
N1 H1N 0.8800 ?
N2 C8 1.341(3) ?
N2 C9 1.397(3) ?
N3 C8 1.363(4) ?
N3 C14 1.388(4) ?
N4 C21 1.325(3) ?
N4 C22 1.363(4) ?
N4 H4N 0.8800 ?
N5 C22 1.357(3) ?
N5 C23 1.398(4) ?
N6 C22 1.360(3) ?
N6 C28 1.384(4) ?
N7 C29 1.336(4) ?
N7 C30 1.444(5) ?
N7 C31 1.461(4) ?
C1 C2 1.385(4) ?
C1 C6 1.404(4) ?
C1 H1 0.9500 ?
C2 C3 1.385(5) ?
C2 H2 0.9500 ?
C3 C4 1.395(5) ?
C3 H3 0.9500 ?
C4 C5 1.378(4) ?
C4 H4 0.9500 ?
C5 C6 1.400(4) ?
C5 H5 0.9500 ?
C6 C7 1.492(4) ?
C9 C10 1.397(4) ?
C9 C14 1.402(4) ?
C10 C11 1.384(4) ?
C10 H10 0.9500 ?
C11 C12 1.407(4) ?
C11 H11 0.9500 ?
C12 C13 1.391(4) ?
C12 H12 0.9500 ?
C13 C14 1.398(4) ?
C13 H13 0.9500 ?
C15 C16 1.389(4) ?
C15 C20 1.403(4) ?
C15 H15 0.9500 ?
C16 C17 1.392(4) ?
C16 H16 0.9500 ?
C17 C18 1.383(4) ?
C17 H17 0.9500 ?
C18 C19 1.385(4) ?
C18 H18 0.9500 ?
C19 C20 1.396(4) ?
C19 H19 0.9500 ?
C20 C21 1.494(4) ?
C23 C24 1.394(4) ?
C23 C28 1.400(4) ?
C24 C25 1.393(4) ?
C24 H24 0.9500 ?
C25 C26 1.397(4) ?
C25 H25 0.9500 ?
C26 C27 1.384(4) ?
C26 H26 0.9500 ?
C27 C28 1.393(4) ?
C27 H27 0.9500 ?
C29 H29 0.9500 ?
C30 H30A 0.9800 ?
C30 H30B 0.9800 ?
C30 H30C 0.9800 ?
C31 H31A 0.9800 ?
C31 H31B 0.9800 ?
C31 H31C 0.9800 ?

loop_
_geom_hbond_atom_site_label_D
_geom_hbond_atom_site_label_H
_geom_hbond_atom_site_label_A
_geom_hbond_site_symmetry_A
_geom_hbond_distance_DH
_geom_hbond_distance_HA
_geom_hbond_distance_DA
_geom_hbond_angle_DHA
N1 H1N N6 1_455 0.88 2.05 2.847(3) 151
N4 H4N N3 1_655 0.88 2.26 3.019(3) 144
